data_7219211
loop_
_publ_author_name
'Han, Zhengbo'
'Zhang, Xiao-Nan'
'Liu, Lin'
'Gao, Ming-Liang'
'Yuan, Daqiang'

_publ_section_title
;
 A dual-functional Cd(II)-organic-framework demonstrating selective
 sensing of Zn2+ and Fe3+ ions exclusively and size-selective catalysis
 towards cyanosilylation
;
_journal_name_full 'RSC Adv.'
_journal_paper_doi 10.1039/C4RA11678J
_journal_year 2015
_chemical_formula_sum 'C22 H24 Cd2 N2 O12'
_chemical_formula_weight 733.23
_space_group_IT_number 4
_symmetry_cell_setting monoclinic
_symmetry_space_group_name_Hall 'P 2yb'
_symmetry_space_group_name_H-M 'P 1 21 1'
_atom_sites_solution_hydrogens geom
_atom_sites_solution_primary direct
_atom_sites_solution_secondary difmap
_audit_creation_method SHELXL-97
_audit_update_record
;
2014-12-26 deposited with the CCDC.
2015-01-05 downloaded from the CCDC.
;
_cell_angle_alpha 90.00
_cell_angle_beta 109.603(4)
_cell_angle_gamma 90.00
_cell_formula_units_Z 2
_cell_length_a 9.7549(13)
_cell_length_b 13.1891(17)
_cell_length_c 10.5080(13)
_cell_measurement_reflns_used 1371
_cell_measurement_temperature 173(2)
_cell_measurement_theta_max 24.76
_cell_measurement_theta_min 2.57
_cell_volume 1273.6(3)
_computing_cell_refinement 'CrysAlis PRO (Agilent, 2014)'
_computing_data_collection 'CrysAlis PRO (Agilent, 2014)'
_computing_data_reduction 'CrysAlis PRO (Agilent, 2014)'
_computing_molecular_graphics 'X-Seed (Barbour, 2001)'
_computing_publication_material 'publCIF (Westrip, 2010)'
_computing_structure_refinement 'SHELXL-97 (Sheldrick, 1997)'
_computing_structure_solution 'SHELXS-97 (Sheldrick, 1990)'
_diffrn_ambient_temperature 173(2)
_diffrn_measured_fraction_theta_full 0.995
_diffrn_measured_fraction_theta_max 0.995
_diffrn_measurement_device_type 'PHOTON 100 CMOS detector'
_diffrn_measurement_method 'omega scan'
_diffrn_radiation_monochromator graphite
_diffrn_radiation_source 'fine-focus sealed tube'
_diffrn_radiation_type MoK\a
_diffrn_radiation_wavelength 0.71073
_diffrn_reflns_av_R_equivalents 0.0000
_diffrn_reflns_av_sigmaI/netI 0.0806
_diffrn_reflns_limit_h_max 11
_diffrn_reflns_limit_h_min -12
_diffrn_reflns_limit_k_max 16
_diffrn_reflns_limit_k_min -16
_diffrn_reflns_limit_l_max 12
_diffrn_reflns_limit_l_min 0
_diffrn_reflns_number 4702
_diffrn_reflns_theta_full 26.00
_diffrn_reflns_theta_max 26.00
_diffrn_reflns_theta_min 2.06
_exptl_absorpt_coefficient_mu 1.736
_exptl_absorpt_correction_T_max 0.7931
_exptl_absorpt_correction_T_min 0.7012
_exptl_absorpt_correction_type multi-scan
_exptl_absorpt_process_details 'TWINABS (Bruker, 2004)'
_exptl_crystal_colour colorless
_exptl_crystal_density_diffrn 1.912
_exptl_crystal_density_method 'not measured'
_exptl_crystal_description block
_exptl_crystal_F_000 724
_exptl_crystal_size_max 0.22
_exptl_crystal_size_mid 0.20
_exptl_crystal_size_min 0.14
_refine_diff_density_max 0.751
_refine_diff_density_min -0.664
_refine_diff_density_rms 0.126
_refine_ls_abs_structure_details 'Flack H D (1983), Acta Cryst. A39, 876-881'
_refine_ls_abs_structure_Flack 0.04(4)
_refine_ls_extinction_method none
_refine_ls_goodness_of_fit_ref 1.055
_refine_ls_hydrogen_treatment mixed
_refine_ls_matrix_type full
_refine_ls_number_parameters 330
_refine_ls_number_reflns 4702
_refine_ls_number_restraints 61
_refine_ls_restrained_S_all 1.060
_refine_ls_R_factor_all 0.0435
_refine_ls_R_factor_gt 0.0373
_refine_ls_shift/su_max 0.001
_refine_ls_shift/su_mean 0.000
_refine_ls_structure_factor_coef Fsqd
_refine_ls_weighting_details 'calc w=1/[\s^2^(Fo^2^)+(0.0011P)^2^+0.0000P] where P=(Fo^2^+2Fc^2^)/3'
_refine_ls_weighting_scheme calc
_refine_ls_wR_factor_gt 0.0559
_refine_ls_wR_factor_ref 0.0571
_reflns_number_gt 4165
_reflns_number_total 4702
_reflns_threshold_expression >2sigma(I)
_cod_data_source_file c4ra11678j2.cif
_cod_data_source_block 1
_cod_original_sg_symbol_Hall 'P 2yb '
_cod_original_sg_symbol_H-M 'P2(1) '
_cod_database_code 7219211

loop_
_symmetry_equiv_pos_as_xyz
'x, y, z'
'-x, y+1/2, -z'

loop_
_atom_site_label
_atom_site_type_symbol
_atom_site_fract_x
_atom_site_fract_y
_atom_site_fract_z
_atom_site_U_iso_or_equiv
_atom_site_adp_type
_atom_site_occupancy
_atom_site_symmetry_multiplicity
_atom_site_calc_flag
_atom_site_refinement_flags
_atom_site_disorder_assembly
_atom_site_disorder_group
C1 C 0.4566(8) 0.6438(5) 0.6530(7) 0.0088(16) Uiso 1 1 d . . .
C2 C 0.3111(8) 0.6665(5) 0.5984(7) 0.0113(18) Uani 1 1 d . . .
H2 H 0.2787 0.7080 0.5201 0.014 Uiso 1 1 calc R . .
C3 C 0.2110(8) 0.6310(6) 0.6535(8) 0.0115(18) Uani 1 1 d . . .
C4 C 0.2645(8) 0.5713(5) 0.7746(7) 0.0122(19) Uani 1 1 d . . .
H4 H 0.1977 0.5461 0.8152 0.015 Uiso 1 1 calc R . .
C5 C 0.4084(8) 0.5500(5) 0.8323(7) 0.0091(18) Uiso 1 1 d . . .
C6 C 0.5070(9) 0.5894(5) 0.7751(7) 0.0122(18) Uani 1 1 d . . .
H6 H 0.6085 0.5795 0.8187 0.015 Uiso 1 1 calc R . .
C7 C 0.5643(8) 0.6837(6) 0.5935(7) 0.0137(19) Uani 1 1 d . . .
C8 C 0.0491(8) 0.6509(6) 0.5988(7) 0.0153(19) Uani 1 1 d . . .
C9 C 0.4019(9) 0.3877(5) 0.9512(7) 0.0127(18) Uani 1 1 d U . .
C10 C 0.4532(7) 0.4867(7) 0.9556(7) 0.0111(17) Uani 1 1 d U . .
C11 C 0.5380(8) 0.5283(6) 1.0771(7) 0.014(2) Uani 1 1 d . . .
H11 H 0.5735 0.5956 1.0797 0.016 Uiso 1 1 calc R . .
C12 C 0.5717(8) 0.4719(6) 1.1960(8) 0.015(2) Uani 1 1 d . . .
C13 C 0.5194(9) 0.3738(6) 1.1915(8) 0.018(2) Uani 1 1 d . . .
H13 H 0.5407 0.3349 1.2720 0.022 Uiso 1 1 calc R . .
C14 C 0.4337(9) 0.3320(6) 1.0656(8) 0.023(2) Uani 1 1 d . . .
H14 H 0.3984 0.2645 1.0616 0.028 Uiso 1 1 calc R . .
C15 C 0.3109(8) 0.3375(5) 0.8204(8) 0.0146(19) Uani 1 1 d U . .
C16 C 0.6603(8) 0.5182(6) 1.3301(7) 0.0164(19) Uani 1 1 d . . .
C17 C -0.0350(11) 0.4128(8) 0.9444(8) 0.039(3) Uani 1 1 d . . .
H17 H 0.0583 0.4118 0.9346 0.047 Uiso 1 1 calc R . .
C18 C -0.2013(11) 0.3307(8) 1.0352(11) 0.079(4) Uani 1 1 d . . .
H18A H -0.1993 0.2735 1.0954 0.119 Uiso 1 1 calc R . .
H18B H -0.2745 0.3180 0.9464 0.119 Uiso 1 1 calc R . .
H18C H -0.2261 0.3929 1.0735 0.119 Uiso 1 1 calc R . .
C19 C 0.0458(10) 0.2659(9) 1.0815(9) 0.051(3) Uani 1 1 d . . .
H19A H 0.0073 0.2193 1.1339 0.076 Uiso 1 1 calc R . .
H19B H 0.1345 0.2982 1.1415 0.076 Uiso 1 1 calc R . .
H19C H 0.0686 0.2280 1.0109 0.076 Uiso 1 1 calc R . .
C20 C -0.2355(14) 0.9516(9) 0.6323(12) 0.034(3) Uiso 0.707(10) 1 d PDU A 1
H20 H -0.3368 0.9426 0.6153 0.041 Uiso 0.707(10) 1 calc PR A 1
C21 C -0.0088(12) 1.0531(9) 0.7310(13) 0.034(4) Uiso 0.707(10) 1 d PDU A 1
H21A H 0.0190 1.1158 0.7834 0.050 Uiso 0.707(10) 1 calc PR A 1
H21B H 0.0084 1.0606 0.6448 0.050 Uiso 0.707(10) 1 calc PR A 1
H21C H 0.0496 0.9967 0.7819 0.050 Uiso 0.707(10) 1 calc PR A 1
C22 C -0.2467(15) 1.1056(10) 0.7612(14) 0.055(5) Uiso 0.707(10) 1 d PDU A 1
H22A H -0.1807 1.1593 0.8105 0.082 Uiso 0.707(10) 1 calc PR A 1
H22B H -0.2867 1.0700 0.8228 0.082 Uiso 0.707(10) 1 calc PR A 1
H22C H -0.3263 1.1357 0.6871 0.082 Uiso 0.707(10) 1 calc PR A 1
C20' C -0.103(3) 0.9460(19) 0.634(3) 0.037(4) Uiso 0.293(10) 1 d PDU A 2
H20' H -0.0184 0.9382 0.6088 0.045 Uiso 0.293(10) 1 calc PR A 2
C21' C -0.253(3) 1.037(2) 0.745(3) 0.048(8) Uiso 0.293(10) 1 d PDU A 2
H21D H -0.2423 1.0939 0.8076 0.072 Uiso 0.293(10) 1 calc PR A 2
H21E H -0.2770 0.9754 0.7847 0.072 Uiso 0.293(10) 1 calc PR A 2
H21F H -0.3313 1.0522 0.6599 0.072 Uiso 0.293(10) 1 calc PR A 2
C22' C 0.020(3) 1.068(3) 0.816(3) 0.089(11) Uiso 0.293(10) 1 d PDU A 2
H22D H -0.0082 1.1149 0.8754 0.134 Uiso 0.293(10) 1 calc PR A 2
H22E H 0.0739 1.1052 0.7672 0.134 Uiso 0.293(10) 1 calc PR A 2
H22F H 0.0820 1.0145 0.8706 0.134 Uiso 0.293(10) 1 calc PR A 2
Cd1 Cd -0.24148(6) 0.74447(4) 0.45889(5) 0.01252(13) Uani 1 1 d . . .
Cd2 Cd -0.20707(6) 0.49418(4) 0.65014(5) 0.01438(14) Uani 1 1 d . . .
N1 N -0.0604(9) 0.3418(5) 1.0208(7) 0.028(2) Uani 1 1 d . . .
N2 N -0.1650(12) 1.0324(8) 0.7051(12) 0.030(3) Uiso 0.707(10) 1 d PDU A 1
N2' N -0.113(2) 1.0219(19) 0.717(3) 0.038(5) Uiso 0.293(10) 1 d PDU A 2
O1 O 0.5236(5) 0.7414(7) 0.4950(6) 0.0324(15) Uani 1 1 d . . .
O2 O 0.6954(5) 0.6525(4) 0.6383(5) 0.0188(14) Uani 1 1 d . . .
O3 O 0.0032(5) 0.7250(4) 0.5165(5) 0.0204(16) Uani 1 1 d . A .
O4 O -0.0291(6) 0.5948(5) 0.6376(6) 0.0377(17) Uani 1 1 d . . .
O5 O 0.3615(6) 0.3399(4) 0.7236(5) 0.0224(14) Uani 1 1 d . . .
O6 O 0.1946(6) 0.2991(4) 0.8145(5) 0.0258(15) Uani 1 1 d . . .
O7 O 0.6988(7) 0.6083(4) 1.3257(5) 0.0296(16) Uani 1 1 d . . .
O8 O 0.6839(7) 0.4641(4) 1.4326(6) 0.043(2) Uani 1 1 d . . .
O9 O -0.3858(7) 0.3910(4) 0.6714(6) 0.0444(18) Uani 1 1 d U . .
H9B H -0.4590 0.4058 0.6944 0.053 Uiso 1 1 d R . .
H9A H -0.3600 0.3338 0.6497 0.053 Uiso 1 1 d R . .
O10 O -0.0756(6) 0.3507(4) 0.6544(6) 0.0329(17) Uani 1 1 d . . .
H10B H 0.0119 0.3560 0.7071 0.039 Uiso 1 1 d R . .
H10C H -0.0769 0.3351 0.5756 0.039 Uiso 1 1 d R . .
O11 O -0.1180(6) 0.4807(5) 0.8837(5) 0.0323(15) Uani 1 1 d . . .
O12 O -0.1673(12) 0.8896(8) 0.5881(12) 0.034(3) Uiso 0.707(10) 1 d PDU A 1
O12' O -0.210(3) 0.8863(17) 0.590(3) 0.033(5) Uiso 0.293(10) 1 d PDU A 2

loop_
_atom_site_aniso_label
_atom_site_aniso_U_11
_atom_site_aniso_U_22
_atom_site_aniso_U_33
_atom_site_aniso_U_23
_atom_site_aniso_U_13
_atom_site_aniso_U_12
C2 0.014(4) 0.012(4) 0.005(4) -0.003(3) 0.000(4) 0.001(4)
C3 0.006(4) 0.019(5) 0.011(5) -0.003(4) 0.006(4) 0.000(3)
C4 0.017(5) 0.016(5) 0.003(4) 0.003(4) 0.003(4) 0.000(4)
C6 0.013(4) 0.008(4) 0.014(4) -0.003(3) 0.003(4) 0.001(4)
C7 0.011(4) 0.017(5) 0.011(5) 0.000(4) 0.002(4) 0.001(4)
C8 0.014(4) 0.022(5) 0.008(5) -0.009(4) 0.002(4) 0.001(4)
C9 0.012(3) 0.017(3) 0.007(3) 0.002(3) 0.000(3) -0.001(3)
C10 0.011(3) 0.014(3) 0.011(3) 0.004(3) 0.007(3) 0.006(3)
C11 0.016(4) 0.020(5) 0.006(4) -0.001(4) 0.007(4) -0.001(3)
C12 0.012(4) 0.011(5) 0.023(5) -0.008(4) 0.006(4) 0.001(3)
C13 0.029(5) 0.013(5) 0.011(5) 0.007(4) 0.003(4) 0.009(4)
C14 0.027(5) 0.013(5) 0.027(5) -0.001(4) 0.004(5) -0.004(4)
C15 0.018(4) 0.007(3) 0.016(4) 0.006(3) 0.002(3) 0.006(3)
C16 0.018(4) 0.022(6) 0.009(4) -0.001(4) 0.004(4) 0.006(4)
C17 0.041(7) 0.065(9) 0.010(6) -0.001(5) 0.007(5) 0.007(6)
C18 0.059(9) 0.097(10) 0.101(11) 0.017(8) 0.053(8) 0.023(8)
C19 0.037(6) 0.071(9) 0.036(7) 0.002(7) 0.002(5) 0.011(6)
Cd1 0.0091(3) 0.0154(3) 0.0128(3) 0.0016(3) 0.0034(3) -0.0002(3)
Cd2 0.0127(3) 0.0160(3) 0.0137(3) 0.0005(3) 0.0034(3) 0.0003(3)
N1 0.036(5) 0.026(5) 0.024(5) -0.002(4) 0.012(4) 0.007(4)
O1 0.019(3) 0.042(4) 0.046(4) 0.025(4) 0.024(3) 0.014(4)
O2 0.007(3) 0.018(3) 0.032(4) 0.005(3) 0.008(3) 0.003(2)
O3 0.012(3) 0.019(5) 0.025(3) 0.011(3) -0.001(3) 0.003(3)
O4 0.010(3) 0.051(4) 0.053(4) 0.020(4) 0.013(3) -0.005(3)
O5 0.033(4) 0.023(4) 0.010(3) -0.009(3) 0.006(3) -0.009(3)
O6 0.010(3) 0.029(4) 0.034(4) 0.000(3) 0.001(3) -0.001(3)
O7 0.044(4) 0.020(3) 0.017(3) -0.007(3) 0.001(3) -0.012(3)
O8 0.064(5) 0.029(4) 0.017(4) 0.010(3) -0.012(4) -0.015(3)
O9 0.047(3) 0.040(3) 0.058(4) -0.031(3) 0.034(3) -0.017(3)
O10 0.027(4) 0.039(4) 0.022(4) -0.009(3) -0.006(3) 0.016(3)
O11 0.036(4) 0.035(4) 0.022(3) 0.003(3) 0.005(3) 0.014(4)

loop_
_atom_type_symbol
_atom_type_description
_atom_type_scat_dispersion_real
_atom_type_scat_dispersion_imag
_atom_type_scat_source
C C 0.0033 0.0016 'International Tables Vol C Tables 4.2.6.8 and 6.1.1.4'
H H 0.0000 0.0000 'International Tables Vol C Tables 4.2.6.8 and 6.1.1.4'
N N 0.0061 0.0033 'International Tables Vol C Tables 4.2.6.8 and 6.1.1.4'
O O 0.0106 0.0060 'International Tables Vol C Tables 4.2.6.8 and 6.1.1.4'
Cd Cd -0.8075 1.2024 'International Tables Vol C Tables 4.2.6.8 and 6.1.1.4'

loop_
_geom_angle_atom_site_label_1
_geom_angle_atom_site_label_2
_geom_angle_atom_site_label_3
_geom_angle
_geom_angle_site_symmetry_1
_geom_angle_site_symmetry_3
C2 C1 C6 119.2(7) . .
C2 C1 C7 121.6(7) . .
C6 C1 C7 118.9(7) . .
C1 C2 C3 122.0(7) . .
C1 C2 H2 119.0 . .
C3 C2 H2 119.0 . .
C2 C3 C4 117.5(7) . .
C2 C3 C8 125.4(7) . .
C4 C3 C8 117.1(6) . .
C5 C4 C3 121.5(7) . .
C5 C4 H4 119.3 . .
C3 C4 H4 119.3 . .
C4 C5 C6 119.3(7) . .
C4 C5 C10 117.7(7) . .
C6 C5 C10 123.0(7) . .
C5 C6 C1 120.2(7) . .
C5 C6 H6 119.9 . .
C1 C6 H6 119.9 . .
O1 C7 O2 120.5(7) . .
O1 C7 C1 119.7(7) . .
O2 C7 C1 119.6(7) . .
O4 C8 O3 124.7(7) . .
O4 C8 C3 117.1(7) . .
O3 C8 C3 118.2(7) . .
C14 C9 C10 120.4(7) . .
C14 C9 C15 117.3(7) . .
C10 C9 C15 122.2(7) . .
C11 C10 C9 120.0(7) . .
C11 C10 C5 119.7(8) . .
C9 C10 C5 120.2(7) . .
C10 C11 C12 120.3(7) . .
C10 C11 H11 119.8 . .
C12 C11 H11 119.8 . .
C13 C12 C11 119.5(7) . .
C13 C12 C16 119.9(7) . .
C11 C12 C16 120.6(7) . .
C12 C13 C14 119.3(8) . .
C12 C13 H13 120.3 . .
C14 C13 H13 120.3 . .
C9 C14 C13 120.4(8) . .
C9 C14 H14 119.8 . .
C13 C14 H14 119.8 . .
O6 C15 O5 124.8(8) . .
O6 C15 C9 118.5(7) . .
O5 C15 C9 116.7(7) . .
O8 C16 O7 127.3(7) . .
O8 C16 C12 117.0(7) . .
O7 C16 C12 115.7(7) . .
O11 C17 N1 127.6(10) . .
O11 C17 H17 116.2 . .
N1 C17 H17 116.2 . .
N1 C18 H18A 109.5 . .
N1 C18 H18B 109.5 . .
H18A C18 H18B 109.5 . .
N1 C18 H18C 109.5 . .
H18A C18 H18C 109.5 . .
H18B C18 H18C 109.5 . .
N1 C19 H19A 109.5 . .
N1 C19 H19B 109.5 . .
H19A C19 H19B 109.5 . .
N1 C19 H19C 109.5 . .
H19A C19 H19C 109.5 . .
H19B C19 H19C 109.5 . .
O12 C20 N2 119.7(11) . .
O12 C20 H20 120.2 . .
N2 C20 H20 120.2 . .
N2 C21 H21A 109.5 . .
N2 C21 H21B 109.5 . .
H21A C21 H21B 109.5 . .
N2 C21 H21C 109.5 . .
H21A C21 H21C 109.5 . .
H21B C21 H21C 109.5 . .
N2 C22 H22A 109.5 . .
N2 C22 H22B 109.5 . .
H22A C22 H22B 109.5 . .
N2 C22 H22C 109.5 . .
H22A C22 H22C 109.5 . .
H22B C22 H22C 109.5 . .
O12' C20' N2' 117.5(18) . .
O12' C20' H20' 121.2 . .
N2' C20' H20' 121.2 . .
N2' C21' H21D 109.5 . .
N2' C21' H21E 109.5 . .
H21D C21' H21E 109.5 . .
N2' C21' H21F 109.5 . .
H21D C21' H21F 109.5 . .
H21E C21' H21F 109.5 . .
N2' C22' H22D 109.5 . .
N2' C22' H22E 109.5 . .
H22D C22' H22E 109.5 . .
N2' C22' H22F 109.5 . .
H22D C22' H22F 109.5 . .
H22E C22' H22F 109.5 . .
O7 Cd1 O5 87.9(2) 1_454 2_556
O7 Cd1 O3 96.1(2) 1_454 .
O5 Cd1 O3 119.1(2) 2_556 .
O7 Cd1 O12' 173.1(7) 1_454 .
O5 Cd1 O12' 89.1(7) 2_556 .
O3 Cd1 O12' 90.8(7) . .
O7 Cd1 O12 175.5(3) 1_454 .
O5 Cd1 O12 90.5(3) 2_556 .
O3 Cd1 O12 81.0(3) . .
O12' Cd1 O12 10.5(8) . .
O7 Cd1 O1 91.3(3) 1_454 1_455
O5 Cd1 O1 84.0(2) 2_556 1_455
O3 Cd1 O1 155.84(18) . 1_455
O12' Cd1 O1 82.2(7) . 1_455
O12 Cd1 O1 92.7(3) . 1_455
O7 Cd1 O2 90.2(2) 1_454 1_455
O5 Cd1 O2 136.40(19) 2_556 1_455
O3 Cd1 O2 104.38(17) . 1_455
O12' Cd1 O2 87.7(7) . 1_455
O12 Cd1 O2 93.9(3) . 1_455
O1 Cd1 O2 52.48(19) 1_455 1_455
O8 Cd2 O4 99.2(2) 1_454 .
O8 Cd2 O10 86.8(2) 1_454 .
O4 Cd2 O10 92.9(2) . .
O8 Cd2 O2 93.5(2) 1_454 1_455
O4 Cd2 O2 76.7(2) . 1_455
O10 Cd2 O2 169.6(2) . 1_455
O8 Cd2 O9 82.9(2) 1_454 .
O4 Cd2 O9 177.9(2) . .
O10 Cd2 O9 86.9(2) . .
O2 Cd2 O9 103.5(2) 1_455 .
O8 Cd2 O11 163.8(2) 1_454 .
O4 Cd2 O11 94.9(2) . .
O10 Cd2 O11 84.6(2) . .
O2 Cd2 O11 97.4(2) 1_455 .
O9 Cd2 O11 83.0(2) . .
C17 N1 C19 121.2(9) . .
C17 N1 C18 121.4(9) . .
C19 N1 C18 117.1(8) . .
C20 N2 C21 123.0(9) . .
C20 N2 C22 119.6(9) . .
C21 N2 C22 117.4(10) . .
C20' N2' C22' 120.9(14) . .
C20' N2' C21' 119.6(13) . .
C22' N2' C21' 116.6(16) . .
C7 O1 Cd1 94.9(4) . 1_655
C7 O2 Cd2 131.7(5) . 1_655
C7 O2 Cd1 92.0(4) . 1_655
Cd2 O2 Cd1 106.5(2) 1_655 1_655
C8 O3 Cd1 111.3(5) . .
C8 O4 Cd2 164.7(6) . .
C15 O5 Cd1 115.8(5) . 2_546
C16 O7 Cd1 139.4(5) . 1_656
C16 O8 Cd2 132.5(5) . 1_656
Cd2 O9 H9B 129.4 . .
Cd2 O9 H9A 101.4 . .
H9B O9 H9A 129.2 . .
Cd2 O10 H10B 112.4 . .
Cd2 O10 H10C 111.0 . .
H10B O10 H10C 109.7 . .
C17 O11 Cd2 123.5(6) . .
C20 O12 Cd1 131.5(9) . .
C20' O12' Cd1 131.2(18) . .

loop_
_geom_bond_atom_site_label_1
_geom_bond_atom_site_label_2
_geom_bond_distance
_geom_bond_site_symmetry_2
C1 C2 1.374(10) .
C1 C6 1.406(9) .
C1 C7 1.487(10) .
C2 C3 1.375(10) .
C2 H2 0.9500 .
C3 C4 1.437(10) .
C3 C8 1.511(10) .
C4 C5 1.359(10) .
C4 H4 0.9500 .
C5 C6 1.395(10) .
C5 C10 1.478(10) .
C6 H6 0.9500 .
C7 O1 1.238(9) .
C7 O2 1.274(8) .
C8 O4 1.226(9) .
C8 O3 1.282(9) .
C9 C14 1.353(9) .
C9 C10 1.394(11) .
C9 C15 1.515(10) .
C10 C11 1.380(9) .
C11 C12 1.396(10) .
C11 H11 0.9500 .
C12 C13 1.386(10) .
C12 C16 1.513(10) .
C13 C14 1.418(10) .
C13 H13 0.9500 .
C14 H14 0.9500 .
C15 O6 1.225(9) .
C15 O5 1.271(9) .
C16 O8 1.247(8) .
C16 O7 1.251(9) .
C17 O11 1.231(10) .
C17 N1 1.309(11) .
C17 H17 0.9500 .
C18 N1 1.441(12) .
C18 H18A 0.9800 .
C18 H18B 0.9800 .
C18 H18C 0.9800 .
C19 N1 1.429(11) .
C19 H19A 0.9800 .
C19 H19B 0.9800 .
C19 H19C 0.9800 .
C20 O12 1.239(14) .
C20 N2 1.356(12) .
C20 H20 0.9500 .
C21 N2 1.481(12) .
C21 H21A 0.9800 .
C21 H21B 0.9800 .
C21 H21C 0.9800 .
C22 N2 1.494(12) .
C22 H22A 0.9800 .
C22 H22B 0.9800 .
C22 H22C 0.9800 .
C20' O12' 1.26(2) .
C20' N2' 1.358(17) .
C20' H20' 0.9500 .
C21' N2' 1.499(17) .
C21' H21D 0.9800 .
C21' H21E 0.9800 .
C21' H21F 0.9800 .
C22' N2' 1.495(16) .
C22' H22D 0.9800 .
C22' H22E 0.9800 .
C22' H22F 0.9800 .
Cd1 O7 2.231(5) 1_454
Cd1 O5 2.264(5) 2_556
Cd1 O3 2.272(5) .
Cd1 O12' 2.28(2) .
Cd1 O12 2.318(9) .
Cd1 O1 2.446(5) 1_455
Cd1 O2 2.487(5) 1_455
Cd2 O8 2.210(6) 1_454
Cd2 O4 2.224(6) .
Cd2 O10 2.278(5) .
Cd2 O2 2.280(5) 1_455
Cd2 O9 2.281(6) .
Cd2 O11 2.320(5) .
O1 Cd1 2.446(5) 1_655
O2 Cd2 2.280(5) 1_655
O2 Cd1 2.487(5) 1_655
O5 Cd1 2.264(5) 2_546
O7 Cd1 2.231(5) 1_656
O8 Cd2 2.210(6) 1_656
O9 H9B 0.8500 .
O9 H9A 0.8499 .
O10 H10B 0.8500 .
O10 H10C 0.8500 .
